data_7040150
loop_
_publ_author_name
'Liang, Qiuming'
'Janes, Trevor'
'Gjergji, Xhoana'
'Song, Datong'

_publ_section_title
;
 Iron complexes of a bidentate picolyl-NHC ligand: synthesis, structure
 and reactivity.
;
_journal_issue 35
_journal_name_full 'Dalton transactions (Cambridge, England : 2003)'
_journal_page_first 13872
_journal_page_last 13880
_journal_paper_doi 10.1039/c6dt02792j
_journal_volume 45
_journal_year 2016
_chemical_formula_sum 'C32 H33 Fe N3'
_chemical_formula_weight 515.46
_space_group_crystal_system triclinic
_space_group_IT_number 2
_space_group_name_Hall '-P 1'
_space_group_name_H-M_alt 'P -1'
_symmetry_space_group_name_Hall '-P 1'
_symmetry_space_group_name_H-M 'P -1'
_atom_sites_solution_hydrogens geom
_audit_creation_method SHELXL-2014/7
_audit_update_record
;
2016-07-14 deposited with the CCDC.
2016-08-04 downloaded from the CCDC.
;
_cell_angle_alpha 94.162(4)
_cell_angle_beta 104.009(4)
_cell_angle_gamma 96.291(4)
_cell_formula_units_Z 2
_cell_length_a 9.2244(9)
_cell_length_b 9.8456(10)
_cell_length_c 15.6959(14)
_cell_measurement_reflns_used 21621
_cell_measurement_temperature 150(2)
_cell_measurement_theta_max 27.494
_cell_measurement_theta_min 2.092
_cell_volume 1367.5(2)
_computing_structure_refinement 'SHELXL-2014/7 (Sheldrick, 2014)'
_diffrn_ambient_temperature 150(2)
_diffrn_measured_fraction_theta_full 0.999
_diffrn_measured_fraction_theta_max 0.994
_diffrn_measurement_device_type 'Bruker Kappa Apex II'
_diffrn_radiation_type MoK\a
_diffrn_radiation_wavelength 0.71073
_diffrn_reflns_av_R_equivalents 0.0501
_diffrn_reflns_av_unetI/netI 0.0689
_diffrn_reflns_Laue_measured_fraction_full 0.999
_diffrn_reflns_Laue_measured_fraction_max 0.994
_diffrn_reflns_limit_h_max 11
_diffrn_reflns_limit_h_min -11
_diffrn_reflns_limit_k_max 12
_diffrn_reflns_limit_k_min -12
_diffrn_reflns_limit_l_max 20
_diffrn_reflns_limit_l_min -16
_diffrn_reflns_number 21621
_diffrn_reflns_point_group_measured_fraction_full 0.999
_diffrn_reflns_point_group_measured_fraction_max 0.994
_diffrn_reflns_theta_full 25.242
_diffrn_reflns_theta_max 27.494
_diffrn_reflns_theta_min 2.092
_exptl_absorpt_coefficient_mu 0.576
_exptl_absorpt_correction_T_max 0.7456
_exptl_absorpt_correction_T_min 0.6808
_exptl_absorpt_correction_type multi-scan
_exptl_absorpt_process_details SADABS
_exptl_crystal_colour red
_exptl_crystal_density_diffrn 1.252
_exptl_crystal_description plate
_exptl_crystal_F_000 544
_exptl_crystal_size_max 0.2
_exptl_crystal_size_mid 0.1
_exptl_crystal_size_min 0.1
_refine_diff_density_max 0.357
_refine_diff_density_min -0.311
_refine_diff_density_rms 0.059
_refine_ls_extinction_method none
_refine_ls_goodness_of_fit_ref 1.012
_refine_ls_hydrogen_treatment constr
_refine_ls_matrix_type full
_refine_ls_number_parameters 328
_refine_ls_number_reflns 6226
_refine_ls_number_restraints 0
_refine_ls_restrained_S_all 1.012
_refine_ls_R_factor_all 0.0837
_refine_ls_R_factor_gt 0.0445
_refine_ls_shift/su_max 0.000
_refine_ls_shift/su_mean 0.000
_refine_ls_structure_factor_coef Fsqd
_refine_ls_weighting_details 'w=1/[\s^2^(Fo^2^)+(0.0386P)^2^+0.3400P] where P=(Fo^2^+2Fc^2^)/3'
_refine_ls_weighting_scheme calc
_refine_ls_wR_factor_gt 0.0838
_refine_ls_wR_factor_ref 0.0953
_reflns_Friedel_coverage 0.000
_reflns_number_gt 4338
_reflns_number_total 6226
_reflns_threshold_expression 'I > 2\s(I)'
_cod_data_source_file c6dt02792j2.cif
_cod_data_source_block 6
_cod_depositor_comments 'Adding full bibliography for 7040145--7040152.cif.'
_cod_database_code 7040150
_shelx_shelxl_version_number 2014/7
_shelx_space_group_comment
;
The symmetry employed for this shelxl refinement is uniquely defined
by the following loop, which should always be used as a source of
symmetry information in preference to the above space-group names.
They are only intended as comments.
;

loop_
_space_group_symop_operation_xyz
'x, y, z'
'-x, -y, -z'

loop_
_atom_site_label
_atom_site_type_symbol
_atom_site_fract_x
_atom_site_fract_y
_atom_site_fract_z
_atom_site_U_iso_or_equiv
_atom_site_adp_type
_atom_site_occupancy
_atom_site_site_symmetry_order
_atom_site_calc_flag
_atom_site_refinement_flags_posn
_atom_site_refinement_flags_adp
Fe1 Fe 0.16271(3) 0.31236(3) 0.25624(2) 0.02326(10) Uani 1 1 d . .
N1 N 0.25191(19) 0.30091(18) 0.13765(11) 0.0242(4) Uani 1 1 d . .
N2 N 0.45377(19) 0.50039(17) 0.27524(11) 0.0240(4) Uani 1 1 d . .
N3 N 0.32208(19) 0.61202(17) 0.34222(11) 0.0246(4) Uani 1 1 d . .
C1 C -0.0626(2) 0.3536(2) 0.23692(15) 0.0295(5) Uani 1 1 d . .
H1A H -0.1147 0.2977 0.2733 0.035 Uiso 1 1 calc R U
H1B H -0.0648 0.4518 0.2544 0.035 Uiso 1 1 calc R U
C2 C -0.1373(2) 0.3188(2) 0.14346(15) 0.0258(5) Uani 1 1 d . .
C3 C -0.2018(2) 0.1840(2) 0.10877(15) 0.0301(5) Uani 1 1 d . .
H3A H -0.2024 0.1147 0.1478 0.036 Uiso 1 1 calc R U
C4 C -0.2647(3) 0.1494(2) 0.01893(16) 0.0345(6) Uani 1 1 d . .
H4A H -0.3084 0.0575 -0.0023 0.041 Uiso 1 1 calc R U
C5 C -0.2641(3) 0.2478(2) -0.03988(15) 0.0322(5) Uani 1 1 d . .
H5A H -0.3060 0.2238 -0.1014 0.039 Uiso 1 1 calc R U
C6 C -0.2020(3) 0.3806(2) -0.00781(15) 0.0317(5) Uani 1 1 d . .
H6A H -0.2011 0.4489 -0.0475 0.038 Uiso 1 1 calc R U
C7 C -0.1409(2) 0.4154(2) 0.08140(15) 0.0298(5) Uani 1 1 d . .
H7A H -0.0996 0.5081 0.1017 0.036 Uiso 1 1 calc R U
C8 C 0.1854(3) 0.1095(2) 0.28234(16) 0.0336(6) Uani 1 1 d . .
H8A H 0.1486 0.0916 0.3353 0.040 Uiso 1 1 calc R U
H8B H 0.1206 0.0470 0.2320 0.040 Uiso 1 1 calc R U
C9 C 0.3403(3) 0.0775(2) 0.29709(15) 0.0299(5) Uani 1 1 d . .
C10 C 0.4411(3) 0.0952(2) 0.38104(17) 0.0387(6) Uani 1 1 d . .
H10A H 0.4055 0.1208 0.4311 0.046 Uiso 1 1 calc R U
C11 C 0.5899(3) 0.0767(3) 0.3929(2) 0.0484(7) Uani 1 1 d . .
H11A H 0.6554 0.0905 0.4506 0.058 Uiso 1 1 calc R U
C12 C 0.6456(3) 0.0380(3) 0.3213(2) 0.0542(8) Uani 1 1 d . .
H12A H 0.7491 0.0276 0.3294 0.065 Uiso 1 1 calc R U
C13 C 0.5479(3) 0.0149(3) 0.2382(2) 0.0476(7) Uani 1 1 d . .
H13A H 0.5838 -0.0148 0.1890 0.057 Uiso 1 1 calc R U
C14 C 0.3992(3) 0.0344(2) 0.22600(16) 0.0351(6) Uani 1 1 d . .
H14A H 0.3342 0.0185 0.1682 0.042 Uiso 1 1 calc R U
C15 C 0.3243(2) 0.4842(2) 0.30233(13) 0.0227(5) Uani 1 1 d . .
C16 C 0.4447(2) 0.7031(2) 0.33838(15) 0.0310(5) Uani 1 1 d . .
H16A H 0.4660 0.7972 0.3610 0.037 Uiso 1 1 calc R U
C17 C 0.5283(2) 0.6323(2) 0.29635(15) 0.0289(5) Uani 1 1 d . .
H17A H 0.6204 0.6665 0.2838 0.035 Uiso 1 1 calc R U
C18 C 0.5044(2) 0.3884(2) 0.22812(14) 0.0269(5) Uani 1 1 d . .
H18A H 0.5152 0.3108 0.2649 0.032 Uiso 1 1 calc R U
H18B H 0.6049 0.4203 0.2194 0.032 Uiso 1 1 calc R U
C19 C 0.3976(2) 0.3384(2) 0.13944(14) 0.0243(5) Uani 1 1 d . .
C20 C 0.4508(3) 0.3255(2) 0.06452(15) 0.0337(6) Uani 1 1 d . .
H20A H 0.5535 0.3556 0.0673 0.040 Uiso 1 1 calc R U
C21 C 0.3534(3) 0.2685(3) -0.01449(16) 0.0420(7) Uani 1 1 d . .
H21A H 0.3878 0.2587 -0.0667 0.050 Uiso 1 1 calc R U
C22 C 0.2056(3) 0.2261(3) -0.01605(15) 0.0365(6) Uani 1 1 d . .
H22A H 0.1368 0.1843 -0.0691 0.044 Uiso 1 1 calc R U
C23 C 0.1585(3) 0.2450(2) 0.06024(14) 0.0285(5) Uani 1 1 d . .
H23A H 0.0557 0.2175 0.0582 0.034 Uiso 1 1 calc R U
C24 C 0.2014(2) 0.6523(2) 0.37861(13) 0.0222(5) Uani 1 1 d . .
C25 C 0.1978(2) 0.6257(2) 0.46374(14) 0.0270(5) Uani 1 1 d . .
C26 C 0.0844(3) 0.6742(2) 0.49719(14) 0.0313(5) Uani 1 1 d . .
H26A H 0.0787 0.6559 0.5550 0.038 Uiso 1 1 calc R U
C27 C -0.0200(3) 0.7481(2) 0.44919(15) 0.0310(5) Uani 1 1 d . .
C28 C -0.0142(2) 0.7699(2) 0.36388(15) 0.0291(5) Uani 1 1 d . .
H28A H -0.0869 0.8189 0.3299 0.035 Uiso 1 1 calc R U
C29 C 0.0952(2) 0.7222(2) 0.32645(14) 0.0250(5) Uani 1 1 d . .
C30 C 0.0989(3) 0.7448(2) 0.23367(14) 0.0336(6) Uani 1 1 d . .
H30A H 0.0054 0.7782 0.2038 0.050 Uiso 1 1 calc R U
H30B H 0.1085 0.6580 0.2021 0.050 Uiso 1 1 calc R U
H30C H 0.1851 0.8129 0.2344 0.050 Uiso 1 1 calc R U
C31 C 0.3141(3) 0.5511(3) 0.51941(15) 0.0393(6) Uani 1 1 d . .
H31A H 0.3273 0.4688 0.4846 0.059 Uiso 1 1 calc R U
H31B H 0.2805 0.5243 0.5712 0.059 Uiso 1 1 calc R U
H31C H 0.4102 0.6116 0.5388 0.059 Uiso 1 1 calc R U
C32 C -0.1353(3) 0.8074(3) 0.48947(18) 0.0468(7) Uani 1 1 d . .
H32A H -0.1475 0.7578 0.5397 0.070 Uiso 1 1 calc R U
H32B H -0.2320 0.7981 0.4452 0.070 Uiso 1 1 calc R U
H32C H -0.1012 0.9048 0.5096 0.070 Uiso 1 1 calc R U

loop_
_atom_site_aniso_label
_atom_site_aniso_U_11
_atom_site_aniso_U_22
_atom_site_aniso_U_33
_atom_site_aniso_U_23
_atom_site_aniso_U_13
_atom_site_aniso_U_12
Fe1 0.02549(18) 0.02115(17) 0.02364(18) 0.00113(12) 0.00769(13) 0.00259(13)
N1 0.0261(10) 0.0234(10) 0.0239(10) 0.0039(8) 0.0053(8) 0.0080(8)
N2 0.0227(10) 0.0217(10) 0.0264(10) 0.0007(8) 0.0045(8) 0.0036(8)
N3 0.0258(10) 0.0182(9) 0.0298(10) 0.0006(8) 0.0078(8) 0.0027(8)
C1 0.0268(12) 0.0306(13) 0.0319(13) -0.0002(10) 0.0108(10) 0.0020(10)
C2 0.0178(11) 0.0286(12) 0.0347(13) 0.0024(10) 0.0124(10) 0.0063(9)
C3 0.0315(13) 0.0267(13) 0.0355(14) 0.0078(10) 0.0141(11) 0.0029(10)
C4 0.0344(14) 0.0295(13) 0.0396(15) -0.0058(11) 0.0138(11) 0.0005(11)
C5 0.0344(13) 0.0382(14) 0.0266(13) 0.0000(11) 0.0131(10) 0.0063(11)
C6 0.0327(13) 0.0333(14) 0.0330(14) 0.0100(11) 0.0124(11) 0.0082(11)
C7 0.0278(12) 0.0218(12) 0.0411(15) 0.0024(10) 0.0109(11) 0.0046(10)
C8 0.0460(15) 0.0233(12) 0.0349(14) 0.0026(10) 0.0172(11) 0.0035(11)
C9 0.0431(14) 0.0145(11) 0.0342(14) 0.0045(9) 0.0146(11) 0.0007(10)
C10 0.0535(17) 0.0237(13) 0.0382(15) 0.0021(11) 0.0103(13) 0.0053(12)
C11 0.0486(17) 0.0271(14) 0.0611(19) 0.0016(13) 0.0000(14) 0.0011(12)
C12 0.0380(16) 0.0262(15) 0.103(3) 0.0152(15) 0.0244(17) 0.0024(12)
C13 0.0581(19) 0.0266(14) 0.069(2) 0.0083(13) 0.0358(17) 0.0071(13)
C14 0.0490(16) 0.0217(12) 0.0398(14) 0.0045(10) 0.0206(12) 0.0045(11)
C15 0.0230(11) 0.0242(12) 0.0209(11) 0.0042(9) 0.0036(9) 0.0061(9)
C16 0.0292(13) 0.0216(12) 0.0398(14) -0.0003(10) 0.0073(11) -0.0021(10)
C17 0.0245(12) 0.0241(12) 0.0379(13) 0.0041(10) 0.0097(10) -0.0023(10)
C18 0.0231(11) 0.0265(12) 0.0326(13) 0.0037(10) 0.0073(10) 0.0088(9)
C19 0.0256(12) 0.0230(12) 0.0279(12) 0.0055(9) 0.0094(10) 0.0106(9)
C20 0.0306(13) 0.0414(15) 0.0363(14) 0.0077(11) 0.0163(11) 0.0153(11)
C21 0.0450(16) 0.0627(19) 0.0258(13) 0.0085(12) 0.0155(12) 0.0226(14)
C22 0.0381(15) 0.0468(16) 0.0232(13) -0.0009(11) 0.0022(11) 0.0156(12)
C23 0.0288(12) 0.0308(13) 0.0267(13) 0.0036(10) 0.0050(10) 0.0116(10)
C24 0.0244(11) 0.0171(11) 0.0234(12) -0.0030(9) 0.0046(9) 0.0015(9)
C25 0.0316(12) 0.0228(12) 0.0226(12) -0.0005(9) 0.0014(10) -0.0005(10)
C26 0.0381(14) 0.0345(14) 0.0199(12) -0.0020(10) 0.0090(10) -0.0023(11)
C27 0.0303(13) 0.0293(13) 0.0317(13) -0.0071(10) 0.0097(11) -0.0002(10)
C28 0.0281(12) 0.0267(12) 0.0308(13) -0.0002(10) 0.0032(10) 0.0071(10)
C29 0.0295(12) 0.0198(11) 0.0231(12) -0.0011(9) 0.0027(9) 0.0024(9)
C30 0.0432(14) 0.0305(13) 0.0272(13) 0.0066(10) 0.0073(11) 0.0065(11)
C31 0.0438(15) 0.0438(16) 0.0290(14) 0.0111(11) 0.0021(11) 0.0107(12)
C32 0.0438(16) 0.0501(17) 0.0489(17) -0.0100(13) 0.0204(13) 0.0071(13)

loop_
_atom_type_symbol
_atom_type_description
_atom_type_scat_dispersion_real
_atom_type_scat_dispersion_imag
_atom_type_scat_source
C C 0.0033 0.0016 'International Tables Vol C Tables 4.2.6.8 and 6.1.1.4'
H H 0.0000 0.0000 'International Tables Vol C Tables 4.2.6.8 and 6.1.1.4'
Fe Fe 0.3463 0.8444 'International Tables Vol C Tables 4.2.6.8 and 6.1.1.4'
N N 0.0061 0.0033 'International Tables Vol C Tables 4.2.6.8 and 6.1.1.4'

loop_
_geom_angle_atom_site_label_1
_geom_angle_atom_site_label_2
_geom_angle_atom_site_label_3
_geom_angle
C15 Fe1 C8 126.81(9)
C15 Fe1 C1 114.40(8)
C8 Fe1 C1 112.16(9)
C15 Fe1 N1 86.05(7)
C8 Fe1 N1 95.42(8)
C1 Fe1 N1 116.38(8)
C23 N1 C19 117.73(18)
C23 N1 Fe1 118.57(14)
C19 N1 Fe1 123.54(14)
C15 N2 C17 112.48(17)
C15 N2 C18 122.54(18)
C17 N2 C18 124.97(18)
C15 N3 C16 111.93(18)
C15 N3 C24 124.98(17)
C16 N3 C24 122.94(17)
C2 C1 Fe1 107.70(14)
C2 C1 H1A 110.2
Fe1 C1 H1A 110.2
C2 C1 H1B 110.2
Fe1 C1 H1B 110.2
H1A C1 H1B 108.5
C3 C2 C7 115.6(2)
C3 C2 C1 121.9(2)
C7 C2 C1 122.4(2)
C4 C3 C2 121.8(2)
C4 C3 H3A 119.1
C2 C3 H3A 119.1
C5 C4 C3 120.5(2)
C5 C4 H4A 119.7
C3 C4 H4A 119.7
C6 C5 C4 118.9(2)
C6 C5 H5A 120.5
C4 C5 H5A 120.5
C5 C6 C7 120.6(2)
C5 C6 H6A 119.7
C7 C6 H6A 119.7
C6 C7 C2 122.5(2)
C6 C7 H7A 118.8
C2 C7 H7A 118.8
C9 C8 Fe1 113.76(16)
C9 C8 H8A 108.8
Fe1 C8 H8A 108.8
C9 C8 H8B 108.8
Fe1 C8 H8B 108.8
H8A C8 H8B 107.7
C10 C9 C14 116.1(2)
C10 C9 C8 122.5(2)
C14 C9 C8 121.3(2)
C11 C10 C9 121.9(2)
C11 C10 H10A 119.1
C9 C10 H10A 119.1
C10 C11 C12 120.6(3)
C10 C11 H11A 119.7
C12 C11 H11A 119.7
C13 C12 C11 118.9(3)
C13 C12 H12A 120.5
C11 C12 H12A 120.5
C14 C13 C12 120.5(3)
C14 C13 H13A 119.7
C12 C13 H13A 119.7
C13 C14 C9 121.8(2)
C13 C14 H14A 119.1
C9 C14 H14A 119.1
N2 C15 N3 102.64(17)
N2 C15 Fe1 121.53(14)
N3 C15 Fe1 133.98(15)
C17 C16 N3 106.56(19)
C17 C16 H16A 126.7
N3 C16 H16A 126.7
C16 C17 N2 106.39(19)
C16 C17 H17A 126.8
N2 C17 H17A 126.8
N2 C18 C19 112.94(16)
N2 C18 H18A 109.0
C19 C18 H18A 109.0
N2 C18 H18B 109.0
C19 C18 H18B 109.0
H18A C18 H18B 107.8
N1 C19 C20 122.1(2)
N1 C19 C18 117.36(18)
C20 C19 C18 120.5(2)
C21 C20 C19 119.4(2)
C21 C20 H20A 120.3
C19 C20 H20A 120.3
C22 C21 C20 118.7(2)
C22 C21 H21A 120.7
C20 C21 H21A 120.7
C21 C22 C23 119.1(2)
C21 C22 H22A 120.4
C23 C22 H22A 120.4
N1 C23 C22 122.9(2)
N1 C23 H23A 118.6
C22 C23 H23A 118.6
C25 C24 C29 122.4(2)
C25 C24 N3 119.99(19)
C29 C24 N3 117.52(18)
C24 C25 C26 117.4(2)
C24 C25 C31 121.8(2)
C26 C25 C31 120.8(2)
C27 C26 C25 122.2(2)
C27 C26 H26A 118.9
C25 C26 H26A 118.9
C26 C27 C28 118.5(2)
C26 C27 C32 120.9(2)
C28 C27 C32 120.6(2)
C27 C28 C29 121.9(2)
C27 C28 H28A 119.0
C29 C28 H28A 119.0
C28 C29 C24 117.5(2)
C28 C29 C30 121.4(2)
C24 C29 C30 121.1(2)
C29 C30 H30A 109.5
C29 C30 H30B 109.5
H30A C30 H30B 109.5
C29 C30 H30C 109.5
H30A C30 H30C 109.5
H30B C30 H30C 109.5
C25 C31 H31A 109.5
C25 C31 H31B 109.5
H31A C31 H31B 109.5
C25 C31 H31C 109.5
H31A C31 H31C 109.5
H31B C31 H31C 109.5
C27 C32 H32A 109.5
C27 C32 H32B 109.5
H32A C32 H32B 109.5
C27 C32 H32C 109.5
H32A C32 H32C 109.5
H32B C32 H32C 109.5

loop_
_geom_bond_atom_site_label_1
_geom_bond_atom_site_label_2
_geom_bond_distance
Fe1 C15 2.087(2)
Fe1 C8 2.090(2)
Fe1 C1 2.115(2)
Fe1 N1 2.2105(17)
N1 C23 1.347(3)
N1 C19 1.347(3)
N2 C15 1.358(3)
N2 C17 1.379(3)
N2 C18 1.464(3)
N3 C15 1.369(3)
N3 C16 1.381(3)
N3 C24 1.447(3)
C1 C2 1.459(3)
C1 H1A 0.9900
C1 H1B 0.9900
C2 C3 1.406(3)
C2 C7 1.407(3)
C3 C4 1.390(3)
C3 H3A 0.9500
C4 C5 1.386(3)
C4 H4A 0.9500
C5 C6 1.376(3)
C5 H5A 0.9500
C6 C7 1.379(3)
C6 H6A 0.9500
C7 H7A 0.9500
C8 C9 1.464(3)
C8 H8A 0.9900
C8 H8B 0.9900
C9 C10 1.403(3)
C9 C14 1.412(3)
C10 C11 1.374(4)
C10 H10A 0.9500
C11 C12 1.390(4)
C11 H11A 0.9500
C12 C13 1.382(4)
C12 H12A 0.9500
C13 C14 1.376(4)
C13 H13A 0.9500
C14 H14A 0.9500
C16 C17 1.346(3)
C16 H16A 0.9500
C17 H17A 0.9500
C18 C19 1.510(3)
C18 H18A 0.9900
C18 H18B 0.9900
C19 C20 1.383(3)
C20 C21 1.382(3)
C20 H20A 0.9500
C21 C22 1.375(3)
C21 H21A 0.9500
C22 C23 1.376(3)
C22 H22A 0.9500
C23 H23A 0.9500
C24 C25 1.387(3)
C24 C29 1.395(3)
C25 C26 1.392(3)
C25 C31 1.505(3)
C26 C27 1.381(3)
C26 H26A 0.9500
C27 C28 1.384(3)
C27 C32 1.510(3)
C28 C29 1.390(3)
C28 H28A 0.9500
C29 C30 1.497(3)
C30 H30A 0.9800
C30 H30B 0.9800
C30 H30C 0.9800
C31 H31A 0.9800
C31 H31B 0.9800
C31 H31C 0.9800
C32 H32A 0.9800
C32 H32B 0.9800
C32 H32C 0.9800

loop_
_geom_torsion_atom_site_label_1
_geom_torsion_atom_site_label_2
_geom_torsion_atom_site_label_3
_geom_torsion_atom_site_label_4
_geom_torsion
Fe1 C1 C2 C3 84.7(2)
Fe1 C1 C2 C7 -91.0(2)
C7 C2 C3 C4 0.0(3)
C1 C2 C3 C4 -176.0(2)
C2 C3 C4 C5 0.7(3)
C3 C4 C5 C6 -0.8(3)
C4 C5 C6 C7 0.1(3)
C5 C6 C7 C2 0.6(3)
C3 C2 C7 C6 -0.7(3)
C1 C2 C7 C6 175.3(2)
Fe1 C8 C9 C10 89.4(2)
Fe1 C8 C9 C14 -86.7(2)
C14 C9 C10 C11 2.3(3)
C8 C9 C10 C11 -174.0(2)
C9 C10 C11 C12 -0.6(4)
C10 C11 C12 C13 -1.7(4)
C11 C12 C13 C14 2.2(4)
C12 C13 C14 C9 -0.4(4)
C10 C9 C14 C13 -1.8(3)
C8 C9 C14 C13 174.6(2)
C17 N2 C15 N3 -0.6(2)
C18 N2 C15 N3 -179.93(17)
C17 N2 C15 Fe1 165.94(14)
C18 N2 C15 Fe1 -13.4(3)
C16 N3 C15 N2 0.8(2)
C24 N3 C15 N2 176.44(18)
C16 N3 C15 Fe1 -163.12(17)
C24 N3 C15 Fe1 12.5(3)
C15 N3 C16 C17 -0.8(2)
C24 N3 C16 C17 -176.52(19)
N3 C16 C17 N2 0.4(2)
C15 N2 C17 C16 0.1(3)
C18 N2 C17 C16 179.46(19)
C15 N2 C18 C19 63.5(3)
C17 N2 C18 C19 -115.8(2)
C23 N1 C19 C20 2.3(3)
Fe1 N1 C19 C20 177.73(16)
C23 N1 C19 C18 -174.37(18)
Fe1 N1 C19 C18 1.0(3)
N2 C18 C19 N1 -53.6(3)
N2 C18 C19 C20 129.6(2)
N1 C19 C20 C21 -2.1(3)
C18 C19 C20 C21 174.5(2)
C19 C20 C21 C22 0.0(4)
C20 C21 C22 C23 1.7(4)
C19 N1 C23 C22 -0.5(3)
Fe1 N1 C23 C22 -176.14(17)
C21 C22 C23 N1 -1.5(4)
C15 N3 C24 C25 84.5(3)
C16 N3 C24 C25 -100.4(2)
C15 N3 C24 C29 -98.0(2)
C16 N3 C24 C29 77.1(3)
C29 C24 C25 C26 -1.3(3)
N3 C24 C25 C26 176.14(18)
C29 C24 C25 C31 -179.5(2)
N3 C24 C25 C31 -2.1(3)
C24 C25 C26 C27 -1.1(3)
C31 C25 C26 C27 177.2(2)
C25 C26 C27 C28 2.4(3)
C25 C26 C27 C32 -175.9(2)
C26 C27 C28 C29 -1.4(3)
C32 C27 C28 C29 176.9(2)
C27 C28 C29 C24 -0.8(3)
C27 C28 C29 C30 179.1(2)
C25 C24 C29 C28 2.2(3)
N3 C24 C29 C28 -175.29(18)
C25 C24 C29 C30 -177.7(2)
N3 C24 C29 C30 4.8(3)
